data_1556136
loop_
_publ_author_name
'Chen, Hui'
'Delaunay, Wylliam'
'Li, Jing'
'Wang, Zuoyong'
'Bouit, Pierre-Antoine'
'Tondelier, Denis'
'Geffroy, Bernard'
'Mathey, Fran\,cois'
'Duan, Zheng'
'R\'eau, R\'egis'
'Hissler, Muriel'

_publ_section_title
;
 Benzofuran-fused phosphole: synthesis, electronic, and
 electroluminescence properties.
;
_journal_issue 2
_journal_name_full 'Organic letters'
_journal_page_first 330
_journal_page_last 333
_journal_paper_doi 10.1021/ol303260d
_journal_volume 15
_journal_year 2013
_chemical_formula_moiety 'C22 H13 O2 P S'
_chemical_formula_sum 'C22 H13 O2 P S'
_chemical_formula_weight 372.35
_space_group_IT_number 2
_space_group_name_Hall '-P 1'
_space_group_name_H-M_alt 'P -1'
_symmetry_cell_setting triclinic
_symmetry_space_group_name_H-M 'P -1'
_atom_sites_solution_hydrogens geom
_atom_sites_solution_primary direct
_atom_sites_solution_secondary difmap
_audit_creation_method SHELXL-97
_cell_angle_alpha 117.831(4)
_cell_angle_beta 117.735(4)
_cell_angle_gamma 91.969(5)
_cell_formula_units_Z 4
_cell_length_a 13.099(1)
_cell_length_b 13.122(2)
_cell_length_c 13.604(2)
_cell_measurement_temperature 150(2)
_cell_measurement_theta_max 27.40
_cell_measurement_theta_min 2.96
_cell_volume 1733.1(4)
_computing_structure_refinement 'SHELXL-97 (Sheldrick, 1997)'
_computing_structure_solution 'SHELXS-97 (Sheldrick, 1990)'
_diffrn_ambient_temperature 150(2)
_diffrn_measured_fraction_theta_full 0.991
_diffrn_measured_fraction_theta_max 0.991
_diffrn_measurement_device_type CCD
_diffrn_measurement_method none
_diffrn_radiation_monochromator graphite
_diffrn_radiation_source 'fine-focus sealed tube'
_diffrn_radiation_type MoK\a
_diffrn_radiation_wavelength 0.71069
_diffrn_reflns_av_R_equivalents 0.0349
_diffrn_reflns_av_sigmaI/netI 0.0346
_diffrn_reflns_limit_h_max 17
_diffrn_reflns_limit_h_min -16
_diffrn_reflns_limit_k_max 16
_diffrn_reflns_limit_k_min -16
_diffrn_reflns_limit_l_max 17
_diffrn_reflns_limit_l_min -17
_diffrn_reflns_number 27166
_diffrn_reflns_theta_full 27.49
_diffrn_reflns_theta_max 27.49
_diffrn_reflns_theta_min 1.85
_diffrn_standards_decay_% none
_exptl_absorpt_coefficient_mu 0.293
_exptl_absorpt_correction_type none
_exptl_crystal_colour yellow
_exptl_crystal_density_diffrn 1.427
_exptl_crystal_density_method 'not measured'
_exptl_crystal_description block
_exptl_crystal_F_000 768
_exptl_crystal_size_max 0.69
_exptl_crystal_size_mid 0.45
_exptl_crystal_size_min 0.37
_refine_diff_density_max 0.363
_refine_diff_density_min -0.322
_refine_diff_density_rms 0.074
_refine_ls_extinction_method none
_refine_ls_goodness_of_fit_ref 1.085
_refine_ls_hydrogen_treatment constr
_refine_ls_matrix_type full
_refine_ls_number_parameters 469
_refine_ls_number_reflns 7879
_refine_ls_number_restraints 0
_refine_ls_restrained_S_all 1.085
_refine_ls_R_factor_all 0.0432
_refine_ls_R_factor_gt 0.0343
_refine_ls_shift/su_max 0.001
_refine_ls_shift/su_mean 0.000
_refine_ls_structure_factor_coef Fsqd
_refine_ls_weighting_details 'calc w=1/[\s^2^(Fo^2^)+(0.0512P)^2^+0.5930P] where P=(Fo^2^+2Fc^2^)/3'
_refine_ls_weighting_scheme calc
_refine_ls_wR_factor_gt 0.0899
_refine_ls_wR_factor_ref 0.1033
_reflns_number_gt 6689
_reflns_number_total 7879
_reflns_threshold_expression >2sigma(I)
_cod_data_source_file ol303260d_si_001.cif
_cod_data_source_block import
_cod_original_sg_symbol_H-M P-1
_cod_database_code 1556136

loop_
_symmetry_equiv_pos_as_xyz
'x, y, z'
'-x, -y, -z'

loop_
_atom_site_label
_atom_site_type_symbol
_atom_site_fract_x
_atom_site_fract_y
_atom_site_fract_z
_atom_site_U_iso_or_equiv
_atom_site_adp_type
_atom_site_occupancy
_atom_site_symmetry_multiplicity
_atom_site_calc_flag
_atom_site_refinement_flags
P1 P -0.18942(4) -0.55394(4) 0.17860(4) 0.01764(10) Uani 1 1 d .
P2 P -0.26750(4) -0.13199(4) 0.67853(4) 0.01783(10) Uani 1 1 d .
S1 S -0.10785(4) -0.39129(4) 0.33876(4) 0.02484(11) Uani 1 1 d .
S2 S -0.26994(4) -0.05332(4) 0.83883(4) 0.02482(11) Uani 1 1 d .
O1 O -0.52517(11) -0.68538(11) -0.11730(12) 0.0244(3) Uani 1 1 d .
O2 O -0.46427(11) -0.80413(11) 0.05625(12) 0.0261(3) Uani 1 1 d .
O3 O -0.43186(11) -0.09217(11) 0.38281(11) 0.0239(3) Uani 1 1 d .
O4 O -0.13972(12) 0.02054(11) 0.55615(12) 0.0260(3) Uani 1 1 d .
C1 C -0.32407(15) -0.57316(15) 0.03632(16) 0.0199(3) Uani 1 1 d .
C2 C -0.37144(15) -0.52889(15) -0.04986(16) 0.0206(3) Uani 1 1 d .
C3 C -0.32654(16) -0.43642(16) -0.05764(17) 0.0246(4) Uani 1 1 d .
H3 H -0.2460 -0.3859 0.0034 0.030 Uiso 1 1 calc R
C4 C -0.40509(18) -0.42185(18) -0.15862(19) 0.0299(4) Uani 1 1 d .
H4 H -0.3766 -0.3603 -0.1645 0.036 Uiso 1 1 calc R
C5 C -0.52620(18) -0.49784(18) -0.25177(18) 0.0317(4) Uani 1 1 d .
H5 H -0.5761 -0.4868 -0.3193 0.038 Uiso 1 1 calc R
C6 C -0.57358(17) -0.58961(18) -0.24546(18) 0.0289(4) Uani 1 1 d .
H6 H -0.6541 -0.6402 -0.3068 0.035 Uiso 1 1 calc R
C7 C -0.49460(16) -0.60146(16) -0.14330(17) 0.0229(3) Uani 1 1 d .
C8 C -0.41958(15) -0.66349(15) -0.00905(16) 0.0213(3) Uani 1 1 d .
C9 C -0.39197(15) -0.71731(14) 0.06785(17) 0.0216(3) Uani 1 1 d .
C10 C -0.27361(15) -0.67300(14) 0.17076(16) 0.0206(3) Uani 1 1 d .
C11 C -0.26638(16) -0.73825(14) 0.23330(17) 0.0219(3) Uani 1 1 d .
C12 C -0.38590(17) -0.81664(15) 0.16040(18) 0.0248(4) Uani 1 1 d .
C13 C -0.42017(19) -0.89507(16) 0.1887(2) 0.0315(4) Uani 1 1 d .
H13 H -0.5003 -0.9447 0.1393 0.038 Uiso 1 1 calc R
C14 C -0.3287(2) -0.89580(17) 0.2945(2) 0.0335(4) Uani 1 1 d .
H14 H -0.3476 -0.9475 0.3169 0.040 Uiso 1 1 calc R
C15 C -0.20850(19) -0.82066(16) 0.36864(19) 0.0306(4) Uani 1 1 d .
H15 H -0.1491 -0.8237 0.4388 0.037 Uiso 1 1 calc R
C16 C -0.17599(17) -0.74138(15) 0.33936(18) 0.0255(4) Uani 1 1 d .
H16 H -0.0959 -0.6916 0.3893 0.031 Uiso 1 1 calc R
C17 C -0.08892(14) -0.61412(14) 0.12710(16) 0.0196(3) Uani 1 1 d .
C18 C -0.08572(16) -0.73187(15) 0.08919(17) 0.0239(4) Uani 1 1 d .
H18 H -0.1383 -0.7835 0.0870 0.029 Uiso 1 1 calc R
C19 C -0.00347(17) -0.77232(16) 0.05443(18) 0.0283(4) Uani 1 1 d .
H19 H -0.0011 -0.8509 0.0293 0.034 Uiso 1 1 calc R
C20 C 0.07412(17) -0.69620(17) 0.0572(2) 0.0324(4) Uani 1 1 d .
H20 H 0.1290 -0.7235 0.0342 0.039 Uiso 1 1 calc R
C21 C 0.07085(19) -0.57878(18) 0.0940(2) 0.0395(5) Uani 1 1 d .
H21 H 0.1233 -0.5278 0.0954 0.047 Uiso 1 1 calc R
C22 C -0.01079(17) -0.53741(16) 0.1287(2) 0.0322(4) Uani 1 1 d .
H22 H -0.0133 -0.4590 0.1530 0.039 Uiso 1 1 calc R
C101 C -0.39055(15) -0.13955(14) 0.53641(16) 0.0197(3) Uani 1 1 d .
C102 C -0.52066(16) -0.17847(14) 0.45044(16) 0.0203(3) Uani 1 1 d .
C103 C -0.62107(16) -0.23097(15) 0.44250(17) 0.0247(4) Uani 1 1 d .
H103 H -0.6106 -0.2502 0.5036 0.030 Uiso 1 1 calc R
C104 C -0.73695(17) -0.25370(16) 0.34110(19) 0.0299(4) Uani 1 1 d .
H104 H -0.8047 -0.2883 0.3348 0.036 Uiso 1 1 calc R
C105 C -0.75378(18) -0.22556(16) 0.24829(18) 0.0316(4) Uani 1 1 d .
H105 H -0.8326 -0.2434 0.1807 0.038 Uiso 1 1 calc R
C106 C -0.65589(18) -0.17173(16) 0.25453(17) 0.0284(4) Uani 1 1 d .
H106 H -0.6667 -0.1524 0.1934 0.034 Uiso 1 1 calc R
C107 C -0.54196(16) -0.14873(14) 0.35650(17) 0.0225(3) Uani 1 1 d .
C108 C -0.34561(16) -0.08939(14) 0.49084(16) 0.0213(3) Uani 1 1 d .
C109 C -0.21478(16) -0.04016(15) 0.56779(17) 0.0218(3) Uani 1 1 d .
C110 C -0.02314(17) 0.04630(15) 0.66015(18) 0.0247(4) Uani 1 1 d .
C111 C 0.08378(18) 0.10880(16) 0.6887(2) 0.0314(4) Uani 1 1 d .
H111 H 0.0843 0.1396 0.6396 0.038 Uiso 1 1 calc R
C112 C 0.19041(18) 0.12311(17) 0.7947(2) 0.0335(4) Uani 1 1 d .
H112 H 0.2647 0.1644 0.8173 0.040 Uiso 1 1 calc R
C113 C 0.18917(18) 0.07694(17) 0.8685(2) 0.0312(4) Uani 1 1 d .
H113 H 0.2626 0.0879 0.9386 0.037 Uiso 1 1 calc R
C114 C 0.08088(16) 0.01532(16) 0.83925(18) 0.0257(4) Uani 1 1 d .
H114 H 0.0809 -0.0149 0.8889 0.031 Uiso 1 1 calc R
C115 C -0.02848(16) -0.00028(14) 0.73327(17) 0.0217(3) Uani 1 1 d .
C116 C -0.15623(16) -0.05580(14) 0.67057(16) 0.0209(3) Uani 1 1 d .
C117 C -0.25892(15) -0.28411(14) 0.62690(16) 0.0198(3) Uani 1 1 d .
C118 C -0.33380(19) -0.36054(17) 0.6285(2) 0.0321(4) Uani 1 1 d .
H118 H -0.3880 -0.3337 0.6528 0.038 Uiso 1 1 calc R
C119 C -0.3274(2) -0.47681(18) 0.5938(2) 0.0392(5) Uani 1 1 d .
H119 H -0.3773 -0.5278 0.5950 0.047 Uiso 1 1 calc R
C120 C -0.24655(19) -0.51686(17) 0.5574(2) 0.0321(4) Uani 1 1 d .
H120 H -0.2419 -0.5944 0.5350 0.038 Uiso 1 1 calc R
C121 C -0.17325(18) -0.44208(16) 0.55433(19) 0.0285(4) Uani 1 1 d .
H121 H -0.1198 -0.4696 0.5290 0.034 Uiso 1 1 calc R
C122 C -0.17892(16) -0.32505(15) 0.58918(17) 0.0242(4) Uani 1 1 d .
H122 H -0.1293 -0.2746 0.5872 0.029 Uiso 1 1 calc R

loop_
_atom_site_aniso_label
_atom_site_aniso_U_11
_atom_site_aniso_U_22
_atom_site_aniso_U_33
_atom_site_aniso_U_23
_atom_site_aniso_U_13
_atom_site_aniso_U_12
P1 0.0145(2) 0.0181(2) 0.0168(2) 0.00859(16) 0.00728(17) 0.00290(16)
P2 0.0195(2) 0.0187(2) 0.0172(2) 0.01108(17) 0.01006(18) 0.00567(16)
S1 0.0241(2) 0.0204(2) 0.0198(2) 0.00648(17) 0.00994(18) 0.00223(17)
S2 0.0296(2) 0.0258(2) 0.0199(2) 0.01152(17) 0.01510(19) 0.00766(18)
O1 0.0152(6) 0.0273(6) 0.0204(6) 0.0092(5) 0.0068(5) 0.0047(5)
O2 0.0209(6) 0.0221(6) 0.0301(7) 0.0119(5) 0.0131(6) 0.0018(5)
O3 0.0303(7) 0.0246(6) 0.0203(6) 0.0153(5) 0.0128(5) 0.0115(5)
O4 0.0315(7) 0.0272(6) 0.0297(7) 0.0188(5) 0.0204(6) 0.0092(5)
C1 0.0159(8) 0.0232(8) 0.0180(8) 0.0092(6) 0.0096(7) 0.0058(6)
C2 0.0183(8) 0.0250(8) 0.0160(8) 0.0083(7) 0.0106(7) 0.0096(7)
C3 0.0225(9) 0.0309(9) 0.0231(9) 0.0147(7) 0.0141(8) 0.0105(7)
C4 0.0346(11) 0.0393(10) 0.0293(10) 0.0227(9) 0.0220(9) 0.0184(9)
C5 0.0319(11) 0.0459(11) 0.0230(9) 0.0214(9) 0.0155(9) 0.0217(9)
C6 0.0215(9) 0.0373(10) 0.0202(8) 0.0116(8) 0.0101(8) 0.0130(8)
C7 0.0200(9) 0.0266(8) 0.0195(8) 0.0094(7) 0.0119(7) 0.0094(7)
C8 0.0161(8) 0.0231(8) 0.0193(8) 0.0081(7) 0.0095(7) 0.0062(6)
C9 0.0190(8) 0.0191(8) 0.0229(8) 0.0078(7) 0.0127(7) 0.0034(6)
C10 0.0192(8) 0.0193(7) 0.0212(8) 0.0094(7) 0.0114(7) 0.0041(6)
C11 0.0240(9) 0.0170(7) 0.0245(8) 0.0087(7) 0.0159(8) 0.0053(7)
C12 0.0263(9) 0.0200(8) 0.0277(9) 0.0105(7) 0.0170(8) 0.0061(7)
C13 0.0351(11) 0.0224(9) 0.0398(11) 0.0139(8) 0.0257(10) 0.0048(8)
C14 0.0504(13) 0.0242(9) 0.0408(11) 0.0195(8) 0.0329(11) 0.0116(9)
C15 0.0436(12) 0.0255(9) 0.0309(10) 0.0173(8) 0.0235(9) 0.0146(8)
C16 0.0302(10) 0.0215(8) 0.0253(9) 0.0117(7) 0.0166(8) 0.0080(7)
C17 0.0125(8) 0.0212(8) 0.0175(8) 0.0085(6) 0.0053(6) 0.0035(6)
C18 0.0248(9) 0.0231(8) 0.0251(9) 0.0135(7) 0.0141(8) 0.0071(7)
C19 0.0298(10) 0.0257(9) 0.0306(10) 0.0147(8) 0.0178(8) 0.0131(8)
C20 0.0217(10) 0.0305(9) 0.0369(11) 0.0108(8) 0.0181(9) 0.0077(8)
C21 0.0315(11) 0.0290(10) 0.0575(13) 0.0157(10) 0.0321(11) 0.0041(8)
C22 0.0272(10) 0.0210(8) 0.0466(12) 0.0136(8) 0.0239(10) 0.0054(7)
C101 0.0233(9) 0.0169(7) 0.0181(8) 0.0105(6) 0.0098(7) 0.0071(6)
C102 0.0254(9) 0.0143(7) 0.0166(8) 0.0074(6) 0.0092(7) 0.0080(6)
C103 0.0276(10) 0.0177(8) 0.0236(9) 0.0113(7) 0.0106(8) 0.0067(7)
C104 0.0241(10) 0.0223(8) 0.0292(10) 0.0103(8) 0.0092(8) 0.0046(7)
C105 0.0261(10) 0.0249(9) 0.0240(9) 0.0099(7) 0.0039(8) 0.0086(8)
C106 0.0348(10) 0.0227(8) 0.0195(8) 0.0112(7) 0.0094(8) 0.0125(8)
C107 0.0283(9) 0.0166(7) 0.0203(8) 0.0093(7) 0.0124(7) 0.0093(7)
C108 0.0279(9) 0.0197(8) 0.0190(8) 0.0120(7) 0.0130(7) 0.0103(7)
C109 0.0289(9) 0.0195(8) 0.0226(8) 0.0126(7) 0.0167(8) 0.0081(7)
C110 0.0305(10) 0.0214(8) 0.0271(9) 0.0125(7) 0.0196(8) 0.0083(7)
C111 0.0388(12) 0.0254(9) 0.0403(11) 0.0174(8) 0.0291(10) 0.0086(8)
C112 0.0295(11) 0.0267(9) 0.0420(11) 0.0117(8) 0.0252(10) 0.0034(8)
C113 0.0249(10) 0.0299(9) 0.0317(10) 0.0111(8) 0.0164(9) 0.0073(8)
C114 0.0267(10) 0.0244(8) 0.0259(9) 0.0116(7) 0.0164(8) 0.0082(7)
C115 0.0258(9) 0.0185(7) 0.0238(8) 0.0105(7) 0.0164(8) 0.0072(7)
C116 0.0241(9) 0.0194(8) 0.0219(8) 0.0116(7) 0.0140(7) 0.0063(7)
C117 0.0226(9) 0.0209(8) 0.0179(8) 0.0129(7) 0.0099(7) 0.0080(7)
C118 0.0467(12) 0.0298(9) 0.0462(11) 0.0259(9) 0.0372(11) 0.0201(9)
C119 0.0622(15) 0.0309(10) 0.0595(14) 0.0325(10) 0.0483(13) 0.0220(10)
C120 0.0492(12) 0.0262(9) 0.0373(11) 0.0225(8) 0.0289(10) 0.0198(9)
C121 0.0309(10) 0.0280(9) 0.0313(10) 0.0162(8) 0.0197(9) 0.0147(8)
C122 0.0233(9) 0.0240(8) 0.0253(9) 0.0130(7) 0.0136(8) 0.0065(7)

loop_
_atom_type_symbol
_atom_type_description
_atom_type_scat_dispersion_real
_atom_type_scat_dispersion_imag
_atom_type_scat_source
C C 0.0033 0.0016 'International Tables Vol C Tables 4.2.6.8 and 6.1.1.4'
H H 0.0000 0.0000 'International Tables Vol C Tables 4.2.6.8 and 6.1.1.4'
O O 0.0106 0.0060 'International Tables Vol C Tables 4.2.6.8 and 6.1.1.4'
P P 0.1023 0.0942 'International Tables Vol C Tables 4.2.6.8 and 6.1.1.4'
S S 0.1246 0.1234 'International Tables Vol C Tables 4.2.6.8 and 6.1.1.4'

loop_
_geom_angle_atom_site_label_1
_geom_angle_atom_site_label_2
_geom_angle_atom_site_label_3
_geom_angle
C1 P1 C17 107.66(8)
C1 P1 C10 91.12(8)
C17 P1 C10 106.82(8)
C1 P1 S1 116.50(6)
C17 P1 S1 112.76(6)
C10 P1 S1 119.59(6)
C101 P2 C117 107.76(8)
C101 P2 C116 90.89(8)
C117 P2 C116 106.87(8)
C101 P2 S2 116.57(6)
C117 P2 S2 112.66(5)
C116 P2 S2 119.71(6)
C8 O1 C7 104.09(13)
C9 O2 C12 104.25(13)
C108 O3 C107 104.10(12)
C109 O4 C110 103.98(13)
C8 C1 C2 105.72(15)
C8 C1 P1 110.04(13)
C2 C1 P1 144.24(13)
C3 C2 C7 118.57(16)
C3 C2 C1 136.38(16)
C7 C2 C1 105.02(15)
C4 C3 C2 118.42(17)
C3 C4 C5 121.36(18)
C6 C5 C4 121.41(17)
C7 C6 C5 116.35(17)
C6 C7 O1 125.24(16)
C6 C7 C2 123.86(17)
O1 C7 C2 110.90(15)
O1 C8 C1 114.26(15)
O1 C8 C9 131.26(15)
C1 C8 C9 114.46(15)
O2 C9 C10 114.05(15)
O2 C9 C8 130.90(15)
C10 C9 C8 115.04(15)
C9 C10 C11 105.86(14)
C9 C10 P1 109.30(12)
C11 C10 P1 144.81(14)
C16 C11 C12 118.21(15)
C16 C11 C10 136.89(16)
C12 C11 C10 104.90(15)
C13 C12 O2 124.98(17)
C13 C12 C11 124.08(18)
O2 C12 C11 110.94(14)
C12 C13 C14 116.32(18)
C13 C14 C15 121.55(17)
C16 C15 C14 121.26(19)
C15 C16 C11 118.56(17)
C18 C17 C22 119.88(15)
C18 C17 P1 122.29(12)
C22 C17 P1 117.82(13)
C17 C18 C19 119.86(16)
C20 C19 C18 120.15(17)
C19 C20 C21 120.33(17)
C20 C21 C22 120.08(17)
C21 C22 C17 119.70(17)
C108 C101 C102 105.57(14)
C108 C101 P2 110.30(13)
C102 C101 P2 144.14(12)
C103 C102 C107 118.39(16)
C103 C102 C101 136.41(15)
C107 C102 C101 105.17(14)
C104 C103 C102 118.34(16)
C103 C104 C105 121.33(18)
C106 C105 C104 121.74(17)
C107 C106 C105 116.02(17)
C106 C107 O3 125.18(15)
C106 C107 C102 124.14(17)
O3 C107 C102 110.67(15)
O3 C108 C101 114.48(16)
O3 C108 C109 131.26(14)
C101 C108 C109 114.25(15)
O4 C109 C116 114.36(15)
O4 C109 C108 130.66(15)
C116 C109 C108 114.98(14)
C111 C110 O4 124.95(16)
C111 C110 C115 123.91(18)
O4 C110 C115 111.13(15)
C110 C111 C112 116.19(17)
C111 C112 C113 121.69(17)
C114 C113 C112 121.40(19)
C113 C114 C115 118.42(17)
C114 C115 C110 118.38(16)
C114 C115 C116 136.82(15)
C110 C115 C116 104.80(15)
C109 C116 C115 105.72(14)
C109 C116 P2 109.53(13)
C115 C116 P2 144.69(13)
C122 C117 C118 119.79(15)
C122 C117 P2 122.20(12)
C118 C117 P2 117.99(13)
C119 C118 C117 119.97(17)
C120 C119 C118 120.02(17)
C121 C120 C119 120.21(17)
C120 C121 C122 120.19(17)
C117 C122 C121 119.81(16)

loop_
_geom_bond_atom_site_label_1
_geom_bond_atom_site_label_2
_geom_bond_distance
P1 C1 1.8047(18)
P1 C17 1.8058(17)
P1 C10 1.8125(17)
P1 S1 1.9438(8)
P2 C101 1.8042(18)
P2 C117 1.8085(18)
P2 C116 1.8121(17)
P2 S2 1.9460(9)
O1 C8 1.359(2)
O1 C7 1.401(2)
O2 C9 1.3559(19)
O2 C12 1.401(2)
O3 C108 1.356(2)
O3 C107 1.399(2)
O4 C109 1.3547(19)
O4 C110 1.398(2)
C1 C8 1.359(2)
C1 C2 1.442(2)
C2 C3 1.399(2)
C2 C7 1.407(2)
C3 C4 1.388(3)
C4 C5 1.399(3)
C5 C6 1.392(3)
C6 C7 1.379(3)
C8 C9 1.442(2)
C9 C10 1.364(2)
C10 C11 1.441(2)
C11 C16 1.398(3)
C11 C12 1.409(2)
C12 C13 1.381(2)
C13 C14 1.385(3)
C14 C15 1.398(3)
C15 C16 1.392(2)
C17 C18 1.391(2)
C17 C22 1.396(2)
C18 C19 1.395(2)
C19 C20 1.376(3)
C20 C21 1.390(3)
C21 C22 1.390(3)
C101 C108 1.363(2)
C101 C102 1.435(2)
C102 C103 1.397(2)
C102 C107 1.416(2)
C103 C104 1.390(3)
C104 C105 1.400(3)
C105 C106 1.390(3)
C106 C107 1.376(3)
C108 C109 1.440(3)
C109 C116 1.366(2)
C110 C111 1.379(2)
C110 C115 1.413(2)
C111 C112 1.386(3)
C112 C113 1.399(3)
C113 C114 1.386(3)
C114 C115 1.398(3)
C115 C116 1.437(2)
C117 C122 1.390(2)
C117 C118 1.393(2)
C118 C119 1.390(3)
C119 C120 1.388(3)
C120 C121 1.377(3)
C121 C122 1.396(2)
